data_1549450
loop_
_publ_author_name
'Xu, Song'
'Ashley, Daniel C.'
'Kwon, Hyuk-Yong'
'Ware, Gabrielle R.'
'Chen, Chun-Hsing'
'Losovyj, Yaroslav'
'Gao, Xinfeng'
'Jakubikova, Elena'
'Smith, Jeremy M.'

_publ_section_title
;
 A flexible, redox-active macrocycle enables the electrocatalytic
 reduction of nitrate to ammonia by a cobalt complex.
;
_journal_issue 22
_journal_name_full 'Chemical science'
_journal_page_first 4950
_journal_page_last 4958
_journal_paper_doi 10.1039/c8sc00721g
_journal_volume 9
_journal_year 2018
_chemical_absolute_configuration unk
_chemical_formula_moiety 'C12 H24 Co1 N7.00 O9'
_chemical_formula_sum 'C12 H24 Co N7 O9'
_chemical_formula_weight 469.30
_space_group_IT_number 161
_space_group_name_Hall 'R 3 -2"c'
_space_group_name_H-M_alt 'R 3 c :H'
_symmetry_cell_setting trigonal
_symmetry_space_group_name_Hall 'R 3 -2"c'
_symmetry_space_group_name_H-M 'R 3 c :H'
_atom_sites_solution_hydrogens difmap
_atom_sites_solution_primary other
_audit_creation_date 2017-01-25
_audit_creation_method CRYSTALS_ver_14.61_build_00000
_audit_update_record
;
2018-02-12 deposited with the CCDC.
2018-05-23 downloaded from the CCDC.
;
_cell_angle_alpha 90
_cell_angle_beta 90
_cell_angle_gamma 120
_cell_formula_units_Z 18
_cell_length_a 19.8350(5)
_cell_length_b 19.8350(5)
_cell_length_c 29.0373(8)
_cell_measurement_reflns_used 9873
_cell_measurement_temperature 173
_cell_measurement_theta_max 30
_cell_measurement_theta_min 3
_cell_volume 9893.5(4)
_computing_cell_refinement 'Apex2 (Bruker AXS, 2006)'
_computing_data_collection 'Apex2 (Bruker AXS, 2006)'
_computing_data_reduction 'Apex2 (Bruker AXS, 2006)'
_computing_molecular_graphics 'CAMERON (Watkin et al., 1996)'
_computing_publication_material 'CRYSTALS (Betteridge et al., 2003)'
_computing_structure_refinement 'CRYSTALS (Betteridge et al., 2003)'
_computing_structure_solution 'Superflip (Palatinus & Chapuis, 2007)'
_diffrn_ambient_temperature 173
_diffrn_measured_fraction_theta_full 0.998
_diffrn_measured_fraction_theta_max 0.998
_diffrn_measurement_device Area
_diffrn_measurement_device_type 'Bruker Kappa Apex2'
_diffrn_measurement_method '\f & \w scans'
_diffrn_radiation_monochromator graphite
_diffrn_radiation_type 'Mo K\a'
_diffrn_radiation_wavelength 0.71073
_diffrn_reflns_av_R_equivalents 0.021
_diffrn_reflns_limit_h_max 0
_diffrn_reflns_limit_h_min -23
_diffrn_reflns_limit_k_max 27
_diffrn_reflns_limit_k_min 0
_diffrn_reflns_limit_l_max 34
_diffrn_reflns_limit_l_min -40
_diffrn_reflns_number 5615
_diffrn_reflns_theta_full 30.062
_diffrn_reflns_theta_max 30.062
_diffrn_reflns_theta_min 1.837
_diffrn_standards_number 0
_exptl_absorpt_coefficient_mu 0.836
_exptl_absorpt_correction_T_max 0.78
_exptl_absorpt_correction_T_min 0.78
_exptl_absorpt_correction_type multi-scan
_exptl_absorpt_process_details 'SADABS (Siemens, 1996)'
_exptl_crystal_colour red
_exptl_crystal_density_diffrn 1.418
_exptl_crystal_density_method 'not measured'
_exptl_crystal_description block
_exptl_crystal_F_000 4392.000
_exptl_crystal_size_max 0.350
_exptl_crystal_size_mid 0.300
_exptl_crystal_size_min 0.300
_refine_diff_density_max 0.73
_refine_diff_density_min -0.55
_refine_ls_extinction_method None
_refine_ls_goodness_of_fit_ref 1.0080
_refine_ls_hydrogen_treatment mixed
_refine_ls_matrix_type full
_refine_ls_number_parameters 286
_refine_ls_number_reflns 5601
_refine_ls_number_restraints 84
_refine_ls_R_factor_all 0.0515
_refine_ls_R_factor_gt 0.0495
_refine_ls_shift/su_max 0.0457624
_refine_ls_shift/su_mean 0.0027188
_refine_ls_structure_factor_coef Fsqd
_refine_ls_weighting_details
;
 Method= Modified Sheldrick 
 w=1/[\s^2^(F^2^) + ( 0.09P)^2^ +27.74P] 
 ,where P=(max(Fo^2^,0) + 2Fc^2^)/3 
;
_refine_ls_weighting_scheme calc
_refine_ls_wR_factor_all 0.1408
_refine_ls_wR_factor_gt 0.1386
_refine_ls_wR_factor_ref 0.1408
_reflns_limit_h_max 0
_reflns_limit_h_min -23
_reflns_limit_k_max 27
_reflns_limit_k_min 0
_reflns_limit_l_max 34
_reflns_limit_l_min -40
_reflns_number_gt 5261
_reflns_number_total 5615
_reflns_threshold_expression I>2.0\s(I)
_oxford_diffrn_Wilson_B_factor 0.00
_oxford_diffrn_Wilson_scale 0.00
_oxford_refine_ls_r_factor_ref 0.0515
_oxford_refine_ls_scale 0.046333(9)
_oxford_reflns_number_all 5601
_oxford_reflns_threshold_expression_ref I>-3.0\s(I)
_oxford_structure_analysis_title 'mo_17008_0m in R-3c'
_cod_data_source_file c8sc00721g3.cif
_cod_data_source_block 17008
_cod_depositor_comments
;
The following automatic conversions were performed:

'_atom_sites_solution_primary' value 'Other' changed to 'other'
according to
/home/data/users/saulius/crontab/automatic-downloads/rss-feeds/RSC/lib/dictionaries/cif_core.dic
dictionary named 'cif_core.dic' version 2.4.2 from 2011-04-26.

Automatic conversion script
Id: cif_fix_values 4973 2017-02-22 13:04:09Z antanas 

 Adding full bibliography for 1549450--1549451.cif.
;
_cod_original_sg_symbol_H-M 'R 3 c '
_cod_original_formula_sum 'C12 H24 Co1 N7.00 O9'
_cod_database_code 1549450

loop_
_symmetry_equiv_pos_as_xyz
x,y,z
x+1/3,y+2/3,z+2/3
x+2/3,y+1/3,z+1/3
-x+y,-x,z
-x+y+1/3,-x+2/3,z+2/3
-x+y+2/3,-x+1/3,z+1/3
x,x-y,z+1/2
x+1/3,x-y+2/3,z+7/6
x+2/3,x-y+1/3,z+5/6
-y,-x,z+1/2
-y+1/3,-x+2/3,z+7/6
-y+2/3,-x+1/3,z+5/6
-x+y,y,z+1/2
-x+y+1/3,y+2/3,z+7/6
-x+y+2/3,y+1/3,z+5/6
-y,x-y,z
-y+1/3,x-y+2/3,z+2/3
-y+2/3,x-y+1/3,z+1/3

loop_
_atom_site_label
_atom_site_type_symbol
_atom_site_fract_x
_atom_site_fract_y
_atom_site_fract_z
_atom_site_U_iso_or_equiv
_atom_site_occupancy
_atom_site_adp_type
_atom_site_refinement_flags_posn
_atom_site_refinement_flags_adp
_atom_site_refinement_flags_occupancy
_atom_site_disorder_assembly
_atom_site_disorder_group
Co1 Co 0.51237(2) 0.49495(2) 0.61468(5) 0.0217 1.0000 Uani D . . . .
O1 O 0.55432(15) 0.46756(16) 0.66624(8) 0.0349 1.0000 Uani D . . . .
O2 O 0.56747(19) 0.4429(2) 0.73696(10) 0.0577 1.0000 Uani D . . . .
O3 O 0.4775(3) 0.4686(4) 0.71947(17) 0.0695 0.604(8) Uani D . P 1 1
O4 O 0.46625(15) 0.50442(13) 0.55835(9) 0.0291 1.0000 Uani . . . . .
O5 O 0.44789(19) 0.56160(18) 0.50111(12) 0.0483 1.0000 Uani . . . . .
O6 O 0.55669(18) 0.62222(17) 0.53651(11) 0.0502 1.0000 Uani . . . . .
O7 O 0.9053(4) 0.7195(3) 0.6377(2) 0.0739 0.742(11) Uani D U P 1 3
O8 O 0.8469(3) 0.7857(3) 0.64329(14) 0.0507 0.742(11) Uani D U P 1 3
O9 O 0.8662(3) 0.7533(3) 0.57746(16) 0.0713 0.742(11) Uani D U P 1 3
O31 O 0.5211 0.5159 0.7228 0.0548 0.396(8) Uiso D . P 1 2
O71 O 0.8580(10) 0.7887(10) 0.5867(4) 0.078(5) 0.258(11) Uiso D . P 1 4
O81 O 0.8985(11) 0.7109(10) 0.6099(6) 0.082(5) 0.258(11) Uiso D . P 1 4
O91 O 0.8663(12) 0.7679(11) 0.6592(3) 0.082(5) 0.258(11) Uiso D . P 1 4
N1 N 0.59800(15) 0.59977(15) 0.62208(10) 0.0275 1.0000 Uani . . . . .
N2 N 0.45480(16) 0.53870(16) 0.64370(11) 0.0285 1.0000 Uani . . . . .
N3 N 0.42673(16) 0.38651(16) 0.61566(10) 0.0276 1.0000 Uani D . . . .
N4 N 0.49182(19) 0.56530(18) 0.53152(11) 0.0327 1.0000 Uani . . . . .
N5 N 0.53393(17) 0.4629(2) 0.70870(10) 0.0319 0.604(8) Uani D . P 1 1
N6 N 0.87349(18) 0.75437(19) 0.61920(9) 0.0429 1.0000 Uani D U . . .
N7 N 0.56792(16) 0.45541(16) 0.57793(11) 0.0263 1.0000 Uani D . . . .
N51 N 0.5504(2) 0.47954(19) 0.70994(6) 0.0532(10) 0.396(8) Uiso D . P 1 2
C1 C 0.5803(2) 0.64699(19) 0.64185(11) 0.0270 1.0000 Uani . . . . .
C2 C 0.4950(2) 0.6123(2) 0.65074(13) 0.0317 1.0000 Uani . . . . .
C3 C 0.3698(2) 0.4991(2) 0.64886(14) 0.0366 1.0000 Uani . . . . .
C4 C 0.3297(2) 0.4115(2) 0.65290(15) 0.0417 1.0000 Uani . . . . .
C5 C 0.3458(2) 0.3719(2) 0.61284(14) 0.0369 1.0000 Uani D . . . .
C6 C 0.4426(2) 0.3420(2) 0.58034(13) 0.0355 1.0000 Uani D . . . .
C7 C 0.5277(2) 0.36966(19) 0.58335(13) 0.0335 1.0000 Uani D . . . .
C8 C 0.6532(2) 0.4923(2) 0.58337(13) 0.0339 1.0000 Uani D . . . .
C9 C 0.6919(2) 0.5790(2) 0.57451(14) 0.0341 1.0000 Uani . . . . .
C10 C 0.68000(18) 0.6250(2) 0.61218(14) 0.0343 1.0000 Uani . . . . .
C11 C 0.6350(2) 0.7285(2) 0.65560(14) 0.0379 1.0000 Uani . . . . .
C12 C 0.4622(3) 0.6627(2) 0.66503(16) 0.0429 1.0000 Uani . . . . .
H31 H 0.3583 0.5187 0.6758 0.0441 1.0000 Uiso R . . . .
H32 H 0.3490 0.5111 0.6227 0.0441 1.0000 Uiso R . . . .
H41 H 0.3476 0.3993 0.6803 0.0507 1.0000 Uiso R . . . .
H42 H 0.2751 0.3914 0.6549 0.0507 1.0000 Uiso R . . . .
H51 H 0.3105 0.3174 0.6140 0.0433 1.0000 Uiso R . . . .
H52 H 0.3392 0.3923 0.5847 0.0433 1.0000 Uiso R . . . .
H61 H 0.4135 0.2879 0.5869 0.0422 1.0000 Uiso R . . . .
H62 H 0.4297 0.3515 0.5505 0.0422 1.0000 Uiso R . . . .
H71 H 0.5400 0.3564 0.6124 0.0417 1.0000 Uiso R . . . .
H72 H 0.5426 0.3470 0.5595 0.0417 1.0000 Uiso R . . . .
H81 H 0.6648 0.4842 0.6139 0.0401 1.0000 Uiso R . . . .
H82 H 0.6726 0.4694 0.5623 0.0401 1.0000 Uiso R . . . .
H91 H 0.7462 0.5988 0.5708 0.0424 1.0000 Uiso R . . . .
H92 H 0.6710 0.5865 0.5468 0.0424 1.0000 Uiso R . . . .
H101 H 0.7029 0.6192 0.6395 0.0429 1.0000 Uiso R . . . .
H102 H 0.7056 0.6783 0.6035 0.0429 1.0000 Uiso R . . . .
H111 H 0.6075 0.7510 0.6694 0.0452 1.0000 Uiso R . . . .
H112 H 0.6716 0.7291 0.6769 0.0452 1.0000 Uiso R . . . .
H113 H 0.6616 0.7576 0.6290 0.0452 1.0000 Uiso R . . . .
H121 H 0.4075 0.6313 0.6693 0.0544 1.0000 Uiso R . . . .
H122 H 0.4858 0.6879 0.6932 0.0544 1.0000 Uiso R . . . .
H123 H 0.4724 0.7007 0.6420 0.0544 1.0000 Uiso R . . . .
H1 H 0.4313(13) 0.3666(14) 0.6432(7) 0.0342 1.0000 Uiso D . . . .
H2 H 0.5625(13) 0.4649(14) 0.5485(7) 0.0314 1.0000 Uiso D . . . .

loop_
_atom_site_aniso_label
_atom_site_aniso_U_11
_atom_site_aniso_U_22
_atom_site_aniso_U_33
_atom_site_aniso_U_23
_atom_site_aniso_U_13
_atom_site_aniso_U_12
Co1 0.02383(19) 0.02194(18) 0.01933(18) 0.00067(16) -0.00155(17) 0.01141(15)
O1 0.0379(12) 0.0506(14) 0.0226(11) 0.0087(10) 0.0008(9) 0.0268(11)
O2 0.064(2) 0.074(2) 0.0317(16) 0.0117(14) -0.0151(13) 0.0321(19)
O3 0.076(3) 0.070(4) 0.075(3) 0.029(4) 0.043(3) 0.046(3)
O4 0.0315(11) 0.0272(10) 0.0231(11) 0.0043(9) -0.0037(9) 0.0106(9)
O5 0.0567(17) 0.0488(16) 0.0375(16) 0.0043(12) -0.0205(13) 0.0250(15)
O6 0.0495(16) 0.0360(14) 0.0397(15) 0.0105(12) -0.0103(12) 0.0023(12)
O7 0.082(3) 0.063(3) 0.080(3) 0.016(2) 0.011(3) 0.039(2)
O8 0.065(2) 0.046(2) 0.040(2) -0.0029(15) 0.0164(17) 0.0264(17)
O9 0.064(2) 0.0555(17) 0.0534(17) 0.0002(16) 0.0044(15) -0.001(2)
N1 0.0276(12) 0.0264(12) 0.0253(12) -0.0007(10) -0.0028(10) 0.0112(10)
N2 0.0294(12) 0.0308(13) 0.0293(14) -0.0005(10) -0.0005(10) 0.0181(11)
N3 0.0334(13) 0.0268(12) 0.0206(11) 0.0021(10) 0.0007(10) 0.0137(10)
N4 0.0395(15) 0.0318(13) 0.0266(13) 0.0025(11) -0.0049(11) 0.0178(12)
N5 0.0319(15) 0.0216(18) 0.0294(15) 0.0003(13) 0.0004(12) 0.0039(13)
N6 0.0325(14) 0.0342(15) 0.056(2) -0.0077(15) 0.0041(13) 0.0123(12)
N7 0.0295(12) 0.0265(11) 0.0245(12) -0.0006(10) -0.0009(10) 0.0152(10)
C1 0.0330(15) 0.0248(13) 0.0205(13) -0.0010(11) -0.0054(11) 0.0124(12)
C2 0.0390(17) 0.0315(15) 0.0298(15) -0.0011(12) -0.0042(13) 0.0216(14)
C3 0.0313(16) 0.0418(18) 0.0416(19) 0.0023(15) 0.0059(14) 0.0219(14)
C4 0.0319(17) 0.0380(18) 0.046(2) 0.0027(16) 0.0089(16) 0.0110(15)
C5 0.0281(15) 0.0272(15) 0.0443(19) -0.0015(14) -0.0005(14) 0.0054(12)
C6 0.0445(19) 0.0235(14) 0.0314(17) -0.0007(13) 0.0023(14) 0.0118(13)
C7 0.0406(17) 0.0268(14) 0.0367(17) 0.0031(13) 0.0072(14) 0.0195(13)
C8 0.0313(15) 0.0413(18) 0.0364(17) -0.0007(14) 0.0015(13) 0.0237(14)
C9 0.0275(15) 0.0335(16) 0.0396(18) 0.0031(13) 0.0026(13) 0.0141(13)
C10 0.0221(13) 0.0317(15) 0.0436(19) -0.0041(14) -0.0042(13) 0.0092(12)
C11 0.0404(18) 0.0272(15) 0.0422(19) -0.0076(14) -0.0110(15) 0.0140(14)
C12 0.050(2) 0.0388(18) 0.051(2) -0.0028(16) 0.0007(17) 0.0311(17)

loop_
_atom_type_symbol
_atom_type_scat_dispersion_real
_atom_type_scat_dispersion_imag
_atom_type_scat_Cromer_Mann_a1
_atom_type_scat_Cromer_Mann_b1
_atom_type_scat_Cromer_Mann_a2
_atom_type_scat_Cromer_Mann_b2
_atom_type_scat_Cromer_Mann_a3
_atom_type_scat_Cromer_Mann_b3
_atom_type_scat_Cromer_Mann_a4
_atom_type_scat_Cromer_Mann_b4
_atom_type_scat_Cromer_Mann_c
_atom_type_scat_source
C 0.0033 0.0016 2.3100 20.8439 1.0200 10.2075 1.5886 0.5687 0.8650 51.6512 0.2156 'International Tables Vol C 4.2.6.8 and 6.1.1.4'
H 0.0000 0.0000 0.4930 10.5109 0.3229 26.1257 0.1402 3.1424 0.0408 57.7998 0.0030 'International Tables Vol C 4.2.6.8 and 6.1.1.4'
N 0.0061 0.0033 12.2126 0.0057 3.1322 9.8933 2.0125 28.9975 1.1663 0.5826 -11.5290 'International Tables Vol C 4.2.6.8 and 6.1.1.4'
O 0.0106 0.0060 3.0485 13.2771 2.2868 5.7011 1.5463 0.3239 0.8670 32.9089 0.2508 'International Tables Vol C 4.2.6.8 and 6.1.1.4'
Co 0.3494 0.9721 12.2841 4.2791 7.3409 0.2784 4.0034 13.5359 2.3488 71.1692 1.0118 'International Tables Vol C 4.2.6.8 and 6.1.1.4'

loop_
_geom_angle_atom_site_label_1
_geom_angle_atom_site_label_2
_geom_angle_atom_site_label_3
_geom_angle
_geom_angle_publ_flag
O1 Co1 O4 169.54(12) yes
O1 Co1 N1 86.87(11) yes
O4 Co1 N1 101.22(11) yes
O1 Co1 N2 102.91(12) yes
O4 Co1 N2 84.89(12) yes
N1 Co1 N2 82.38(12) yes
O1 Co1 N3 86.48(11) yes
O4 Co1 N3 85.77(11) yes
N1 Co1 N3 172.59(12) yes
N2 Co1 N3 95.93(12) yes
O1 Co1 N7 84.33(11) yes
O4 Co1 N7 88.06(12) yes
N1 Co1 N7 97.12(12) yes
N2 Co1 N7 172.69(13) yes
N3 Co1 N7 85.47(11) yes
Co1 O1 N5 127.06(16) yes
Co1 O1 N51 129.48(13) yes
Co1 O4 N4 127.7(2) yes
Co1 N1 C1 114.8(2) yes
Co1 N1 C10 124.9(2) yes
C1 N1 C10 119.8(3) yes
Co1 N2 C2 114.1(2) yes
Co1 N2 C3 125.5(2) yes
C2 N2 C3 119.2(3) yes
Co1 N3 C5 118.2(2) yes
Co1 N3 C6 108.4(2) yes
C5 N3 C6 112.1(3) yes
Co1 N3 H1 105.5(15) no
C5 N3 H1 107.2(14) no
C6 N3 H1 104.5(15) no
O4 N4 O6 121.7(3) yes
O4 N4 O5 116.2(3) yes
O6 N4 O5 122.2(3) yes
O1 N5 O2 117.20(5) yes
O1 N5 O3 120.61(5) yes
O2 N5 O3 121.58(5) yes
O7 N6 O9 120.02(6) yes
O7 N6 O8 119.75(6) yes
O9 N6 O8 120.14(6) yes
O71 N6 O81 119.97(6) yes
O71 N6 O91 119.92(6) yes
O81 N6 O91 120.03(6) yes
Co1 N7 C7 108.3(2) yes
Co1 N7 C8 118.5(2) yes
C7 N7 C8 112.5(3) yes
Co1 N7 H2 106.6(15) no
C7 N7 H2 107.0(15) no
C8 N7 H2 103.1(14) no
O1 N51 O2 117.17(5) yes
O1 N51 O31 120.54(5) yes
O2 N51 O31 121.45(5) yes
N1 C1 C2 113.5(3) yes
N1 C1 C11 126.6(3) yes
C2 C1 C11 119.9(3) yes
C1 C2 N2 114.4(3) yes
C1 C2 C12 120.6(3) yes
N2 C2 C12 124.9(3) yes
N2 C3 C4 115.2(3) yes
N2 C3 H31 108.1 no
C4 C3 H31 108.2 no
N2 C3 H32 108.0 no
C4 C3 H32 107.8 no
H31 C3 H32 109.5 no
C3 C4 C5 114.1(3) yes
C3 C4 H41 107.9 no
C5 C4 H41 107.9 no
C3 C4 H42 108.7 no
C5 C4 H42 108.7 no
H41 C4 H42 109.5 no
C4 C5 N3 110.0(3) yes
C4 C5 H51 109.5 no
N3 C5 H51 109.4 no
C4 C5 H52 109.1 no
N3 C5 H52 109.4 no
H51 C5 H52 109.5 no
N3 C6 C7 106.1(3) yes
N3 C6 H61 110.1 no
C7 C6 H61 109.9 no
N3 C6 H62 110.8 no
C7 C6 H62 110.4 no
H61 C6 H62 109.5 no
C6 C7 N7 106.0(3) yes
C6 C7 H71 110.4 no
N7 C7 H71 110.2 no
C6 C7 H72 110.2 no
N7 C7 H72 110.4 no
H71 C7 H72 109.5 no
N7 C8 C9 110.4(3) yes
N7 C8 H81 109.2 no
C9 C8 H81 108.8 no
N7 C8 H82 109.3 no
C9 C8 H82 109.7 no
H81 C8 H82 109.5 no
C8 C9 C10 114.7(3) yes
C8 C9 H91 108.3 no
C10 C9 H91 108.6 no
C8 C9 H92 108.0 no
C10 C9 H92 107.7 no
H91 C9 H92 109.5 no
C9 C10 N1 114.5(3) yes
C9 C10 H101 107.7 no
N1 C10 H101 108.1 no
C9 C10 H102 108.8 no
N1 C10 H102 108.3 no
H101 C10 H102 109.5 no
C1 C11 H111 110.3 no
C1 C11 H112 109.1 no
H111 C11 H112 109.5 no
C1 C11 H113 109.0 no
H111 C11 H113 109.5 no
H112 C11 H113 109.5 no
C2 C12 H121 109.4 no
C2 C12 H122 109.0 no
H121 C12 H122 109.5 no
C2 C12 H123 110.0 no
H121 C12 H123 109.5 no
H122 C12 H123 109.5 no

loop_
_geom_bond_atom_site_label_1
_geom_bond_atom_site_label_2
_geom_bond_distance
_geom_bond_publ_flag
Co1 O1 1.919(2) yes
Co1 O4 1.928(2) yes
Co1 N1 1.929(3) yes
Co1 N2 1.939(3) yes
Co1 N3 1.965(3) yes
Co1 N7 1.958(3) yes
O1 N5 1.287(3) yes
O1 N51 1.300(3) yes
O2 N5 1.241(3) yes
O2 N51 1.227(3) yes
O3 N5 1.220(4) yes
O4 N4 1.308(4) yes
O5 N4 1.217(4) yes
O6 N4 1.224(4) yes
O7 N6 1.265(5) yes
O8 N6 1.217(4) yes
O9 N6 1.220(5) yes
O31 N51 1.190(2) yes
O71 N6 1.288(7) yes
O81 N6 1.222(7) yes
O91 N6 1.217(7) yes
N1 C1 1.288(4) yes
N1 C10 1.472(4) yes
N2 C2 1.282(4) yes
N2 C3 1.470(4) yes
N3 C5 1.483(5) yes
N3 C6 1.486(4) yes
N3 H1 0.915(19) no
N7 C7 1.482(4) yes
N7 C8 1.479(4) yes
N7 H2 0.892(19) no
C1 C2 1.495(5) yes
C1 C11 1.482(5) yes
C2 C12 1.500(5) yes
C3 C4 1.511(6) yes
C3 H31 0.950 no
C3 H32 0.950 no
C4 C5 1.524(6) yes
C4 H41 0.950 no
C4 H42 0.950 no
C5 H51 0.950 no
C5 H52 0.950 no
C6 C7 1.493(5) yes
C6 H61 0.950 no
C6 H62 0.950 no
C7 H71 0.950 no
C7 H72 0.950 no
C8 C9 1.514(5) yes
C8 H81 0.950 no
C8 H82 0.950 no
C9 C10 1.516(5) yes
C9 H91 0.950 no
C9 H92 0.950 no
C10 H101 0.950 no
C10 H102 0.950 no
C11 H111 0.950 no
C11 H112 0.950 no
C11 H113 0.950 no
C12 H121 0.950 no
C12 H122 0.950 no
C12 H123 0.950 no

loop_
_geom_torsion_atom_site_label_1
_geom_torsion_atom_site_label_2
_geom_torsion_atom_site_label_3
_geom_torsion_atom_site_label_4
_geom_torsion
_geom_torsion_publ_flag
N1 Co1 O1 N5 95.7(3) no
N2 Co1 O1 N5 14.3(3) no
N3 Co1 O1 N5 -81.0(3) no
N7 Co1 O1 N5 -166.8(3) no
N1 Co1 O4 N4 4.7(3) no
N2 Co1 O4 N4 85.9(3) no
N3 Co1 O4 N4 -177.8(3) no
N7 Co1 O4 N4 -92.2(3) no
O1 Co1 N1 C1 -102.5(3) no
O1 Co1 N1 C10 69.8(3) no
O4 Co1 N1 C1 84.2(3) no
O4 Co1 N1 C10 -103.5(3) no
N2 Co1 N1 C1 1.0(3) no
N2 Co1 N1 C10 173.3(3) no
N7 Co1 N1 C1 173.7(3) no
N7 Co1 N1 C10 -14.1(3) no
O1 Co1 N2 C2 89.7(3) no
O1 Co1 N2 C3 -103.4(3) no
O4 Co1 N2 C2 -97.3(3) no
O4 Co1 N2 C3 69.6(3) no
N1 Co1 N2 C2 4.7(3) no
N1 Co1 N2 C3 171.6(3) no
N3 Co1 N2 C2 177.5(3) no
N3 Co1 N2 C3 -15.6(3) no
O1 Co1 N3 C5 132.7(3) no
O1 Co1 N3 C6 -98.5(3) no
O4 Co1 N3 C5 -54.4(3) no
O4 Co1 N3 C6 74.5(2) no
N2 Co1 N3 C5 30.1(3) no
N2 Co1 N3 C6 158.9(2) no
N7 Co1 N3 C5 -142.7(3) no
N7 Co1 N3 C6 -13.9(3) no
O1 Co1 N7 C7 70.5(2) no
O1 Co1 N7 C8 -59.2(3) no
O4 Co1 N7 C7 -102.4(2) no
O4 Co1 N7 C8 127.9(3) no
N1 Co1 N7 C7 156.6(2) no
N1 Co1 N7 C8 26.9(3) no
N3 Co1 N7 C7 -16.5(2) no
N3 Co1 N7 C8 -146.2(3) no
Co1 O1 N5 O2 178.9(3) no
Co1 O1 N5 O3 7.6(6) no
Co1 O4 N4 O5 -170.4(3) no
Co1 O4 N4 O6 10.5(6) no
Co1 N1 C1 C2 -5.7(4) no
Co1 N1 C1 C11 174.4(3) no
C10 N1 C1 C2 -178.5(3) no
C10 N1 C1 C11 1.6(5) no
Co1 N1 C10 C9 29.7(4) no
C1 N1 C10 C9 -158.3(3) no
Co1 N2 C2 C1 -8.9(4) no
Co1 N2 C2 C12 169.1(3) no
C3 N2 C2 C1 -176.7(3) no
C3 N2 C2 C12 1.2(6) no
Co1 N2 C3 C4 29.8(5) no
C2 N2 C3 C4 -163.9(4) no
Co1 N3 C5 C4 -59.1(4) no
C6 N3 C5 C4 173.7(3) no
Co1 N3 C6 C7 40.9(3) no
C5 N3 C6 C7 173.1(3) no
Co1 N7 C7 C6 43.1(3) no
C8 N7 C7 C6 176.0(3) no
Co1 N7 C8 C9 -55.9(4) no
C7 N7 C8 C9 176.4(3) no
N1 C1 C2 N2 9.8(5) no
N1 C1 C2 C12 -168.2(4) no
C11 C1 C2 N2 -170.3(3) no
C11 C1 C2 C12 11.7(5) no
N2 C3 C4 C5 -56.5(5) no
C3 C4 C5 N3 72.7(4) no
N3 C6 C7 N7 -54.8(4) no
N7 C8 C9 C10 72.6(4) no
C8 C9 C10 N1 -57.9(5) no
